data_7216024
loop_
_publ_author_name
'Nakano, Kazunori'
'Sada, Kazuki'
'Aburaya, Kazuaki'
'Nakagawa, Kenji'
'Yoswathananont, Nungruethai'
'Tohnai, Norimitsu'
'Miyata, Mikiji'

_publ_section_title
;
 Guest-induced inversion of an asymmetric host layer in inclusion crystals
 of cholic acid
;
_journal_issue 6
_journal_name_full CrystEngComm
_journal_page_first 461
_journal_paper_doi 10.1039/b602862d
_journal_volume 8
_journal_year 2006
_chemical_formula_sum 'C33 H52 O5'
_chemical_formula_weight 528.77
_space_group_IT_number 4
_symmetry_cell_setting monoclinic
_symmetry_Int_Tables_number 4
_symmetry_space_group_name_Hall 'P 2yb'
_symmetry_space_group_name_H-M 'P 1 21 1'
_audit_creation_date 'Thu Oct 28 11:10:29 2004'
_audit_creation_method 'by teXsan'
_cell_angle_alpha 90
_cell_angle_beta 111.245(2)
_cell_angle_gamma 90
_cell_formula_units_Z 2
_cell_length_a 11.9707(9)
_cell_length_b 8.0690(5)
_cell_length_c 16.220(1)
_cell_measurement_reflns_used 6626
_cell_measurement_temperature 198.2
_cell_measurement_theta_max 68.2
_cell_measurement_theta_min 4.0
_cell_volume 1460.24(17)
_computing_cell_refinement PROCESS-AUTO
_computing_data_collection PROCESS-AUTO
_computing_data_reduction 'teXsan Ver. 1.10'
_computing_publication_material 'teXsan Ver. 1.10'
_computing_structure_refinement 'teXsan Ver. 1.10'
_computing_structure_solution SIR92
_diffrn_measured_fraction_theta_full 0.9658
_diffrn_measured_fraction_theta_max 0.9658
_diffrn_measurement_device_type 'Rigaku RAXIS-RAPID Imaging Plate'
_diffrn_measurement_method \w
_diffrn_radiation_type 'Cu K\a'
_diffrn_radiation_wavelength 1.5418
_diffrn_reflns_av_R_equivalents 0.064
_diffrn_reflns_limit_h_max 14
_diffrn_reflns_limit_h_min -14
_diffrn_reflns_limit_k_max 9
_diffrn_reflns_limit_k_min -8
_diffrn_reflns_limit_l_max 19
_diffrn_reflns_limit_l_min -19
_diffrn_reflns_number 8356
_diffrn_reflns_theta_full 68.23
_diffrn_reflns_theta_max 68.23
_exptl_absorpt_coefficient_mu 0.620
_exptl_absorpt_correction_T_max 0.915
_exptl_absorpt_correction_T_min 0.818
_exptl_absorpt_correction_type integration
_exptl_absorpt_process_details '(Higashi, 1999)'
_exptl_crystal_colour colorless
_exptl_crystal_density_diffrn 1.202
_exptl_crystal_density_method 'not measured'
_exptl_crystal_description block
_exptl_crystal_size_max 0.460
_exptl_crystal_size_mid 0.210
_exptl_crystal_size_min 0.190
_refine_diff_density_max 0.30
_refine_diff_density_min -0.39
_refine_ls_abs_structure_Flack -1.4(9)
_refine_ls_extinction_method none
_refine_ls_goodness_of_fit_ref 1.377
_refine_ls_hydrogen_treatment noref
_refine_ls_number_parameters 344
_refine_ls_number_reflns 2794
_refine_ls_R_factor_gt 0.0793
_refine_ls_shift/su_max 0.0004
_refine_ls_structure_factor_coef Fsqd
_refine_ls_weighting_details 'w = 1/[\s^2^(Fo^2^) + (0.05000(Max(Fo^2^,0) + 2Fc^2^)/3)^2^]'
_refine_ls_weighting_scheme calc
_refine_ls_wR_factor_ref 0.1951
_reflns_number_gt 1906
_reflns_number_total 2794
_reflns_threshold_expression F^2^>2.0\s(F^2^)
_cod_duplicate_entry 7203345
_cod_data_source_file b602862d.cif
_cod_data_source_block 1_2_4-Trimethylbenzene
_cod_original_cell_volume 1460.3(2)
_cod_original_formula_sum 'C33 H52 O5 '
_cod_database_code 7216024

loop_
_symmetry_equiv_pos_as_xyz
x,y,z
-x,1/2+y,-z

loop_
_atom_site_label
_atom_site_type_symbol
_atom_site_fract_x
_atom_site_fract_y
_atom_site_fract_z
_atom_site_U_iso_or_equiv
_atom_site_adp_type
_atom_site_occupancy
_atom_site_calc_flag
O(1) O 1.1142(3) 0.526(2) 0.5974(2) 0.048(1) Uani 1.00 d
O(2) O 0.7529(3) 0.753(2) 0.3800(2) 0.0417(9) Uani 1.00 d
O(3) O 0.6952(3) 0.218(2) 0.2878(2) 0.049(1) Uani 1.00 d
O(4) O 0.2928(6) 0.443(2) -0.1781(3) 0.081(2) Uani 1.00 d
O(5) O 0.2245(4) 0.189(2) -0.2249(2) 0.056(1) Uani 1.00 d
C(1) C 0.8300(5) 0.319(2) 0.5958(3) 0.039(1) Uani 1.00 d
C(2) C 0.9524(5) 0.341(2) 0.5856(3) 0.040(1) Uani 1.00 d
C(3) C 1.0029(5) 0.509(2) 0.6142(3) 0.041(1) Uani 1.00 d
C(4) C 0.9153(4) 0.638(2) 0.5637(3) 0.039(1) Uani 1.00 d
C(5) C 0.7893(4) 0.626(2) 0.5698(3) 0.036(1) Uani 1.00 d
C(6) C 0.7070(5) 0.764(2) 0.5163(3) 0.040(1) Uani 1.00 d
C(7) C 0.6594(5) 0.735(2) 0.4160(3) 0.041(1) Uani 1.00 d
C(8) C 0.6053(4) 0.562(2) 0.3926(3) 0.036(1) Uani 1.00 d
C(9) C 0.6902(4) 0.425(2) 0.4434(3) 0.034(1) Uani 1.00 d
C(10) C 0.7345(5) 0.448(2) 0.5452(3) 0.039(1) Uani 1.00 d
C(11) C 0.6327(4) 0.257(2) 0.4113(3) 0.038(1) Uani 1.00 d
C(12) C 0.5904(5) 0.227(2) 0.3110(3) 0.039(1) Uani 1.00 d
C(13) C 0.5026(5) 0.363(2) 0.2614(3) 0.037(1) Uani 1.00 d
C(14) C 0.5656(4) 0.534(2) 0.2941(3) 0.037(1) Uani 1.00 d
C(15) C 0.4849(5) 0.658(2) 0.2315(3) 0.045(1) Uani 1.00 d
C(16) C 0.4373(5) 0.573(2) 0.1426(3) 0.051(1) Uani 1.00 d
C(17) C 0.4737(5) 0.385(2) 0.1595(3) 0.045(1) Uani 1.00 d
C(18) C 0.3850(5) 0.348(2) 0.2783(3) 0.043(1) Uani 1.00 d
C(19) C 0.6297(5) 0.431(2) 0.5780(3) 0.042(1) Uani 1.00 d
C(20) C 0.3838(5) 0.269(2) 0.0936(3) 0.048(1) Uani 1.00 d
C(21) C 0.4173(8) 0.090(2) 0.1100(4) 0.072(2) Uani 1.00 d
C(22) C 0.3723(6) 0.321(2) -0.0002(3) 0.057(2) Uani 1.00 d
C(23) C 0.2732(7) 0.244(2) -0.0738(3) 0.072(2) Uani 1.00 d
C(24) C 0.2636(5) 0.305(2) -0.1649(4) 0.055(1) Uani 1.00 d
C(25) C 0.993(1) 0.433(3) 0.1373(8) 0.110(4) Uani 1.00 d
C(26) C 0.889(2) 0.365(3) 0.0830(8) 0.157(5) Uani 1.00 d
C(27) C 0.857(1) 0.369(2) -0.0084(8) 0.117(4) Uani 1.00 d
C(28) C 0.933(1) 0.426(3) -0.0488(7) 0.145(5) Uani 1.00 d
C(29) C 1.032(1) 0.513(3) 0.0035(10) 0.152(6) Uani 1.00 d
C(30) C 1.064(1) 0.508(3) 0.0986(8) 0.120(4) Uani 1.00 d
C(31) C 1.028(1) 0.430(3) 0.2341(8) 0.154(6) Uani 1.00 d
C(32) C 0.799(2) 0.292(3) 0.121(2) 0.22(1) Uani 1.00 d
C(33) C 0.899(2) 0.446(4) -0.1478(9) 0.24(1) Uani 1.00 d
H(1) H 0.7999 0.2088 0.5742 0.0465 Uiso 1.00 calc
H(2) H 0.8413 0.3233 0.6566 0.0465 Uiso 1.00 calc
H(3) H 1.0064 0.2579 0.6213 0.0494 Uiso 1.00 calc
H(4) H 0.9425 0.3224 0.5256 0.0494 Uiso 1.00 calc
H(5) H 1.0178 0.5221 0.6758 0.0503 Uiso 1.00 calc
H(6) H 0.9482 0.7422 0.5848 0.0473 Uiso 1.00 calc
H(7) H 0.9064 0.6262 0.5030 0.0473 Uiso 1.00 calc
H(8) H 0.7999 0.6419 0.6303 0.0437 Uiso 1.00 calc
H(9) H 0.6414 0.7747 0.5355 0.0491 Uiso 1.00 calc
H(10) H 0.7522 0.8651 0.5288 0.0491 Uiso 1.00 calc
H(11) H 0.5990 0.8148 0.3895 0.0489 Uiso 1.00 calc
H(12) H 0.5357 0.5528 0.4077 0.0445 Uiso 1.00 calc
H(13) H 0.7597 0.4298 0.4271 0.0417 Uiso 1.00 calc
H(14) H 0.6896 0.1707 0.4392 0.0467 Uiso 1.00 calc
H(15) H 0.5654 0.2438 0.4286 0.0467 Uiso 1.00 calc
H(16) H 0.5488 0.1240 0.2979 0.0443 Uiso 1.00 calc
H(17) H 0.6379 0.5286 0.2806 0.0456 Uiso 1.00 calc
H(18) H 0.4219 0.6846 0.2506 0.0556 Uiso 1.00 calc
H(19) H 0.5293 0.7519 0.2286 0.0556 Uiso 1.00 calc
H(20) H 0.3520 0.5812 0.1171 0.0611 Uiso 1.00 calc
H(21) H 0.4709 0.6184 0.1029 0.0611 Uiso 1.00 calc
H(22) H 0.5471 0.3720 0.1502 0.0566 Uiso 1.00 calc
H(23) H 0.3985 0.3561 0.3394 0.0529 Uiso 1.00 calc
H(24) H 0.3292 0.4309 0.2468 0.0529 Uiso 1.00 calc
H(25) H 0.3483 0.2409 0.2577 0.0529 Uiso 1.00 calc
H(26) H 0.6565 0.4523 0.6397 0.0525 Uiso 1.00 calc
H(27) H 0.5692 0.5106 0.5478 0.0525 Uiso 1.00 calc
H(28) H 0.5954 0.3232 0.5663 0.0525 Uiso 1.00 calc
H(29) H 0.3081 0.2813 0.0998 0.0580 Uiso 1.00 calc
H(30) H 0.4239 0.0546 0.1670 0.0879 Uiso 1.00 calc
H(31) H 0.3608 0.0201 0.0666 0.0879 Uiso 1.00 calc
H(32) H 0.4950 0.0704 0.1042 0.0879 Uiso 1.00 calc
H(33) H 0.3609 0.4371 -0.0043 0.0657 Uiso 1.00 calc
H(34) H 0.4447 0.2928 -0.0078 0.0657 Uiso 1.00 calc
H(35) H 0.2824 0.1259 -0.0709 0.0903 Uiso 1.00 calc
H(36) H 0.1981 0.2687 -0.0664 0.0903 Uiso 1.00 calc
H(37) H 1.1656 0.5919 0.6392 0.0777 Uiso 1.00 calc
H(38) H 0.7963 0.8507 0.3838 0.0777 Uiso 1.00 calc
H(39) H 0.7001 0.1119 0.2520 0.2204 Uiso 1.00 calc
H(40) H 0.2513 0.2211 -0.2771 0.0777 Uiso 1.00 calc
H(41) H 0.7817 0.3232 -0.0437 0.1567 Uiso 1.00 calc
H(42) H 1.0747 0.5856 -0.0237 0.1666 Uiso 1.00 calc
H(43) H 1.1469 0.5359 0.1374 0.1422 Uiso 1.00 calc
H(44) H 1.0302 0.3028 0.2494 0.2085 Uiso 1.00 calc
H(45) H 1.0996 0.4694 0.2660 0.2085 Uiso 1.00 calc
H(46) H 0.9638 0.4676 0.2499 0.2085 Uiso 1.00 calc
H(47) H 0.7237 0.3552 0.1005 0.2194 Uiso 1.00 calc
H(48) H 0.7777 0.1794 0.1038 0.2194 Uiso 1.00 calc
H(49) H 0.8290 0.2976 0.1842 0.2194 Uiso 1.00 calc
H(50) H 0.8728 0.5493 -0.1700 0.2282 Uiso 1.00 calc
H(51) H 0.9528 0.3976 -0.1692 0.2282 Uiso 1.00 calc
H(52) H 0.8207 0.3714 -0.1775 0.2282 Uiso 1.00 calc

loop_
_atom_site_aniso_label
_atom_site_aniso_U_11
_atom_site_aniso_U_22
_atom_site_aniso_U_33
_atom_site_aniso_U_12
_atom_site_aniso_U_13
_atom_site_aniso_U_23
O(1) 0.031(2) 0.058(2) 0.050(2) -0.001(2) 0.008(1) -0.005(2)
O(2) 0.038(2) 0.050(2) 0.036(2) -0.004(2) 0.012(1) 0.002(2)
O(3) 0.037(2) 0.067(3) 0.040(2) 0.010(2) 0.012(1) 0.002(2)
O(4) 0.107(4) 0.079(3) 0.043(2) -0.033(3) 0.011(2) 0.002(3)
O(5) 0.053(2) 0.076(3) 0.036(2) -0.004(2) 0.012(2) -0.002(2)
C(1) 0.035(2) 0.050(3) 0.026(2) 0.003(2) 0.005(2) 0.004(2)
C(2) 0.034(2) 0.046(3) 0.037(2) 0.003(2) 0.008(2) 0.004(2)
C(3) 0.034(2) 0.051(3) 0.034(2) -0.006(2) 0.007(2) -0.003(2)
C(4) 0.025(2) 0.055(3) 0.031(2) -0.010(2) 0.002(2) -0.002(2)
C(5) 0.033(2) 0.050(3) 0.026(2) 0.000(2) 0.011(2) -0.002(2)
C(6) 0.035(3) 0.051(3) 0.033(2) 0.004(2) 0.009(2) -0.005(2)
C(7) 0.037(2) 0.050(3) 0.033(2) 0.002(2) 0.011(2) -0.004(2)
C(8) 0.027(2) 0.049(2) 0.032(2) 0.001(2) 0.011(2) 0.001(2)
C(9) 0.023(2) 0.049(2) 0.029(2) 0.005(2) 0.009(2) -0.002(2)
C(10) 0.033(2) 0.050(3) 0.029(2) -0.002(2) 0.006(2) 0.003(2)
C(11) 0.032(2) 0.048(3) 0.029(2) 0.004(2) 0.004(2) 0.004(2)
C(12) 0.035(2) 0.045(3) 0.028(2) 0.002(2) 0.002(2) 0.001(2)
C(13) 0.031(2) 0.047(3) 0.026(2) 0.000(2) 0.004(2) 0.005(2)
C(14) 0.025(2) 0.052(3) 0.031(2) -0.004(2) 0.007(2) 0.002(2)
C(15) 0.035(3) 0.055(3) 0.035(2) -0.002(3) 0.000(2) 0.007(2)
C(16) 0.043(3) 0.068(3) 0.031(2) -0.005(3) 0.002(2) 0.010(2)
C(17) 0.034(3) 0.070(3) 0.027(2) -0.002(3) 0.005(2) -0.004(2)
C(18) 0.030(2) 0.062(4) 0.031(2) -0.004(3) 0.003(2) 0.004(3)
C(19) 0.035(2) 0.060(4) 0.032(2) -0.003(3) 0.012(2) -0.001(3)
C(20) 0.043(3) 0.067(3) 0.025(2) 0.004(3) 0.002(2) -0.008(2)
C(21) 0.092(6) 0.066(4) 0.036(3) 0.012(4) -0.002(3) -0.006(3)
C(22) 0.046(3) 0.090(5) 0.027(2) 0.006(3) 0.004(2) -0.001(3)
C(23) 0.076(5) 0.102(6) 0.025(2) -0.027(5) 0.001(3) -0.002(3)
C(24) 0.039(3) 0.084(3) 0.029(2) -0.016(3) -0.001(2) -0.002(2)
C(25) 0.107(7) 0.137(10) 0.098(4) 0.043(7) 0.054(4) 0.037(7)
C(26) 0.154(9) 0.16(1) 0.101(5) 0.048(9) -0.024(5) -0.035(8)
C(27) 0.112(9) 0.14(1) 0.110(5) -0.013(8) 0.046(6) -0.031(9)
C(28) 0.100(8) 0.25(2) 0.074(5) 0.014(10) 0.018(5) 0.013(9)
C(29) 0.11(1) 0.24(2) 0.106(5) -0.03(1) 0.047(7) 0.02(1)
C(30) 0.078(6) 0.17(1) 0.103(5) 0.001(8) 0.023(5) 0.008(9)
C(31) 0.17(1) 0.19(2) 0.097(5) 0.09(1) 0.040(8) 0.04(1)
C(32) 0.25(2) 0.15(1) 0.37(3) -0.01(2) 0.25(2) 0.01(2)
C(33) 0.29(2) 0.33(3) 0.078(6) 0.11(3) 0.05(1) 0.05(1)

loop_
_atom_type_symbol
_atom_type_description
_atom_type_scat_dispersion_real
_atom_type_scat_dispersion_imag
_atom_type_scat_source
C C 0.018 0.009
;International Tables for Crystallography
(1992, Vol. C, Tables 4.2.6.8 and 6.1.1.1)
;
H H 0.000 0.000
;International Tables for Crystallography
(1992, Vol. C, Table 6.1.1.2)
;
O O 0.049 0.032
;International Tables for Crystallography
(1992, Vol. C, Tables 4.2.6.8 and 6.1.1.1)
;

loop_
_geom_angle_atom_site_label_1
_geom_angle_atom_site_label_2
_geom_angle_atom_site_label_3
_geom_angle
_geom_angle_site_symmetry_2
_geom_angle_site_symmetry_3
_geom_angle_publ_flag
C(2) C(1) C(10) 114.4(5) 1_555 1_555 yes
C(1) C(2) C(3) 111.5(6) 1_555 1_555 yes
O(1) C(3) C(2) 108.8(6) 1_555 1_555 yes
O(1) C(3) C(4) 109.7(6) 1_555 1_555 yes
C(2) C(3) C(4) 109.9(5) 1_555 1_555 yes
C(3) C(4) C(5) 115.2(6) 1_555 1_555 yes
C(4) C(5) C(6) 111.0(5) 1_555 1_555 yes
C(4) C(5) C(10) 111.6(5) 1_555 1_555 yes
C(6) C(5) C(10) 113.4(5) 1_555 1_555 yes
C(5) C(6) C(7) 114.0(5) 1_555 1_555 yes
O(2) C(7) C(6) 111.6(5) 1_555 1_555 yes
O(2) C(7) C(8) 108.2(5) 1_555 1_555 yes
C(6) C(7) C(8) 111.4(6) 1_555 1_555 yes
C(7) C(8) C(9) 112.9(5) 1_555 1_555 yes
C(7) C(8) C(14) 110.1(5) 1_555 1_555 yes
C(9) C(8) C(14) 110.8(5) 1_555 1_555 yes
C(8) C(9) C(10) 113.0(5) 1_555 1_555 yes
C(8) C(9) C(11) 109.3(4) 1_555 1_555 yes
C(10) C(9) C(11) 114.1(5) 1_555 1_555 yes
C(1) C(10) C(5) 108.8(5) 1_555 1_555 yes
C(1) C(10) C(9) 112.7(5) 1_555 1_555 yes
C(1) C(10) C(19) 107.1(5) 1_555 1_555 yes
C(5) C(10) C(9) 109.3(5) 1_555 1_555 yes
C(5) C(10) C(19) 108.2(6) 1_555 1_555 yes
C(9) C(10) C(19) 110.6(5) 1_555 1_555 yes
C(9) C(11) C(12) 115.9(5) 1_555 1_555 yes
O(3) C(12) C(11) 107.5(5) 1_555 1_555 yes
O(3) C(12) C(13) 113.3(5) 1_555 1_555 yes
C(11) C(12) C(13) 109.9(5) 1_555 1_555 yes
C(12) C(13) C(14) 107.5(5) 1_555 1_555 yes
C(12) C(13) C(17) 118.7(6) 1_555 1_555 yes
C(12) C(13) C(18) 110.3(5) 1_555 1_555 yes
C(14) C(13) C(17) 98.8(5) 1_555 1_555 yes
C(14) C(13) C(18) 111.7(6) 1_555 1_555 yes
C(17) C(13) C(18) 109.4(5) 1_555 1_555 yes
C(8) C(14) C(13) 114.7(5) 1_555 1_555 yes
C(8) C(14) C(15) 119.6(6) 1_555 1_555 yes
C(13) C(14) C(15) 104.2(5) 1_555 1_555 yes
C(14) C(15) C(16) 105.6(6) 1_555 1_555 yes
C(15) C(16) C(17) 106.7(5) 1_555 1_555 yes
C(13) C(17) C(16) 103.5(5) 1_555 1_555 yes
C(13) C(17) C(20) 119.7(6) 1_555 1_555 yes
C(16) C(17) C(20) 112.8(5) 1_555 1_555 yes
C(17) C(20) C(21) 113.1(6) 1_555 1_555 yes
C(17) C(20) C(22) 108.2(7) 1_555 1_555 yes
C(21) C(20) C(22) 111.2(7) 1_555 1_555 yes
C(20) C(22) C(23) 116.1(7) 1_555 1_555 yes
C(22) C(23) C(24) 113.6(7) 1_555 1_555 yes
O(4) C(24) O(5) 125.2(7) 1_555 1_555 yes
O(4) C(24) C(23) 123.2(7) 1_555 1_555 yes
O(5) C(24) C(23) 111.6(7) 1_555 1_555 yes
C(26) C(25) C(30) 117(1) 1_555 1_555 yes
C(26) C(25) C(31) 122(1) 1_555 1_555 yes
C(30) C(25) C(31) 120(1) 1_555 1_555 yes
C(25) C(26) C(27) 121(2) 1_555 1_555 yes
C(25) C(26) C(32) 120(1) 1_555 1_555 yes
C(27) C(26) C(32) 118(1) 1_555 1_555 yes
C(26) C(27) C(28) 122(1) 1_555 1_555 yes
C(27) C(28) C(29) 116(1) 1_555 1_555 yes
C(27) C(28) C(33) 124(1) 1_555 1_555 yes
C(29) C(28) C(33) 115(2) 1_555 1_555 yes
C(28) C(29) C(30) 118(1) 1_555 1_555 yes
C(25) C(30) C(29) 122(1) 1_555 1_555 yes

loop_
_geom_bond_atom_site_label_1
_geom_bond_atom_site_label_2
_geom_bond_distance
_geom_bond_publ_flag
O(1) C(3) 1.460(8) yes
O(2) C(7) 1.446(7) yes
O(3) C(12) 1.436(8) yes
O(4) C(24) 1.20(1) yes
O(5) C(24) 1.308(10) yes
C(1) C(2) 1.543(9) yes
C(1) C(10) 1.546(9) yes
C(2) C(3) 1.487(10) yes
C(3) C(4) 1.499(10) yes
C(4) C(5) 1.550(8) yes
C(5) C(6) 1.530(9) yes
C(5) C(10) 1.57(1) yes
C(6) C(7) 1.534(8) yes
C(7) C(8) 1.53(1) yes
C(8) C(9) 1.528(8) yes
C(8) C(14) 1.509(8) yes
C(9) C(10) 1.551(8) yes
C(9) C(11) 1.524(10) yes
C(10) C(19) 1.536(9) yes
C(11) C(12) 1.538(7) yes
C(12) C(13) 1.534(8) yes
C(13) C(14) 1.568(9) yes
C(13) C(17) 1.571(8) yes
C(13) C(18) 1.534(9) yes
C(14) C(15) 1.502(9) yes
C(15) C(16) 1.511(10) yes
C(16) C(17) 1.57(1) yes
C(17) C(20) 1.531(9) yes
C(20) C(21) 1.50(1) yes
C(20) C(22) 1.536(9) yes
C(22) C(23) 1.484(10) yes
C(23) C(24) 1.52(1) yes
C(25) C(26) 1.35(2) yes
C(25) C(30) 1.37(2) yes
C(25) C(31) 1.47(2) yes
C(26) C(27) 1.39(2) yes
C(26) C(32) 1.54(3) yes
C(27) C(28) 1.38(2) yes
C(28) C(29) 1.38(2) yes
C(28) C(33) 1.52(2) yes
C(29) C(30) 1.45(2) yes

loop_
_geom_contact_atom_site_label_1
_geom_contact_atom_site_label_2
_geom_contact_distance
_geom_contact_site_symmetry_2
O(1) O(2) 2.658(7) 2_746
O(1) O(3) 2.829(7) 2_756
O(1) O(4) 3.555(7) 1_656
O(2) O(5) 2.677(6) 2_655
O(2) C(2) 3.439(8) 2_756
O(2) C(24) 3.447(8) 2_655
O(2) O(4) 3.473(7) 2_655
O(2) C(3) 3.548(9) 2_756
O(3) O(4) 2.881(8) 2_645
O(3) C(32) 3.41(2) .
O(4) C(32) 3.27(2) 2_655
O(4) C(21) 3.45(1) 2_655
O(5) C(14) 3.345(8) 2_645
O(5) C(15) 3.527(9) 2_645
C(21) C(27) 3.57(2) 2_645
C(23) C(26) 3.60(2) 2_645
C(26) C(29) 3.44(3) 2_745
C(27) C(29) 3.15(3) 2_745
C(27) C(30) 3.53(2) 2_745
C(28) C(29) 3.40(4) 2_745
C(28) C(30) 3.47(3) 2_745

loop_
_geom_torsion_atom_site_label_1
_geom_torsion_atom_site_label_2
_geom_torsion_atom_site_label_3
_geom_torsion_atom_site_label_4
_geom_torsion
_geom_torsion_site_symmetry_1
_geom_torsion_site_symmetry_2
_geom_torsion_site_symmetry_3
_geom_torsion_site_symmetry_4
_geom_torsion_publ_flag
O(1) C(3) C(2) C(1) -176.2(5) 1_555 1_555 1_555 1_555 yes
O(1) C(3) C(4) C(5) 175.5(5) 1_555 1_555 1_555 1_555 yes
O(2) C(7) C(6) C(5) -70.8(8) 1_555 1_555 1_555 1_555 yes
O(2) C(7) C(8) C(9) 70.6(6) 1_555 1_555 1_555 1_555 yes
O(2) C(7) C(8) C(14) -53.9(6) 1_555 1_555 1_555 1_555 yes
O(3) C(12) C(11) C(9) 67.6(7) 1_555 1_555 1_555 1_555 yes
O(3) C(12) C(13) C(14) -66.8(6) 1_555 1_555 1_555 1_555 yes
O(3) C(12) C(13) C(17) 44.0(8) 1_555 1_555 1_555 1_555 yes
O(3) C(12) C(13) C(18) 171.2(5) 1_555 1_555 1_555 1_555 yes
O(4) C(24) C(23) C(22) -29(1) 1_555 1_555 1_555 1_555 yes
O(5) C(24) C(23) C(22) 147.7(8) 1_555 1_555 1_555 1_555 yes
C(1) C(2) C(3) C(4) -56.0(7) 1_555 1_555 1_555 1_555 yes
C(1) C(10) C(5) C(4) 47.8(6) 1_555 1_555 1_555 1_555 yes
C(1) C(10) C(5) C(6) 174.1(5) 1_555 1_555 1_555 1_555 yes
C(1) C(10) C(9) C(8) -174.2(5) 1_555 1_555 1_555 1_555 yes
C(1) C(10) C(9) C(11) 60.0(7) 1_555 1_555 1_555 1_555 yes
C(2) C(1) C(10) C(5) -51.6(6) 1_555 1_555 1_555 1_555 yes
C(2) C(1) C(10) C(9) 69.9(7) 1_555 1_555 1_555 1_555 yes
C(2) C(1) C(10) C(19) -168.3(5) 1_555 1_555 1_555 1_555 yes
C(2) C(3) C(4) C(5) 55.9(7) 1_555 1_555 1_555 1_555 yes
C(3) C(2) C(1) C(10) 57.1(7) 1_555 1_555 1_555 1_555 yes
C(3) C(4) C(5) C(6) 179.9(5) 1_555 1_555 1_555 1_555 yes
C(3) C(4) C(5) C(10) -52.5(7) 1_555 1_555 1_555 1_555 yes
C(4) C(5) C(6) C(7) 75.9(7) 1_555 1_555 1_555 1_555 yes
C(4) C(5) C(10) C(9) -75.7(6) 1_555 1_555 1_555 1_555 yes
C(4) C(5) C(10) C(19) 163.9(5) 1_555 1_555 1_555 1_555 yes
C(5) C(6) C(7) C(8) 50.3(7) 1_555 1_555 1_555 1_555 yes
C(5) C(10) C(9) C(8) -53.1(7) 1_555 1_555 1_555 1_555 yes
C(5) C(10) C(9) C(11) -178.8(5) 1_555 1_555 1_555 1_555 yes
C(6) C(5) C(10) C(9) 50.6(6) 1_555 1_555 1_555 1_555 yes
C(6) C(5) C(10) C(19) -69.9(6) 1_555 1_555 1_555 1_555 yes
C(6) C(7) C(8) C(9) -52.4(7) 1_555 1_555 1_555 1_555 yes
C(6) C(7) C(8) C(14) -176.9(5) 1_555 1_555 1_555 1_555 yes
C(7) C(6) C(5) C(10) -50.7(7) 1_555 1_555 1_555 1_555 yes
C(7) C(8) C(9) C(10) 55.7(7) 1_555 1_555 1_555 1_555 yes
C(7) C(8) C(9) C(11) -176.0(5) 1_555 1_555 1_555 1_555 yes
C(7) C(8) C(14) C(13) -177.1(5) 1_555 1_555 1_555 1_555 yes
C(7) C(8) C(14) C(15) -52.2(7) 1_555 1_555 1_555 1_555 yes
C(8) C(9) C(10) C(19) 66.0(7) 1_555 1_555 1_555 1_555 yes
C(8) C(9) C(11) C(12) 53.8(6) 1_555 1_555 1_555 1_555 yes
C(8) C(14) C(13) C(12) -57.5(7) 1_555 1_555 1_555 1_555 yes
C(8) C(14) C(13) C(17) 178.6(5) 1_555 1_555 1_555 1_555 yes
C(8) C(14) C(13) C(18) 63.6(7) 1_555 1_555 1_555 1_555 yes
C(8) C(14) C(15) C(16) -165.5(6) 1_555 1_555 1_555 1_555 yes
C(9) C(8) C(14) C(13) 57.3(7) 1_555 1_555 1_555 1_555 yes
C(9) C(8) C(14) C(15) -177.9(5) 1_555 1_555 1_555 1_555 yes
C(9) C(11) C(12) C(13) -56.2(7) 1_555 1_555 1_555 1_555 yes
C(10) C(9) C(8) C(14) 179.7(5) 1_555 1_555 1_555 1_555 yes
C(10) C(9) C(11) C(12) -178.5(5) 1_555 1_555 1_555 1_555 yes
C(11) C(9) C(8) C(14) -52.0(6) 1_555 1_555 1_555 1_555 yes
C(11) C(9) C(10) C(19) -59.8(7) 1_555 1_555 1_555 1_555 yes
C(11) C(12) C(13) C(14) 53.5(7) 1_555 1_555 1_555 1_555 yes
C(11) C(12) C(13) C(17) 164.3(6) 1_555 1_555 1_555 1_555 yes
C(11) C(12) C(13) C(18) -68.5(7) 1_555 1_555 1_555 1_555 yes
C(12) C(13) C(14) C(15) 169.9(5) 1_555 1_555 1_555 1_555 yes
C(12) C(13) C(17) C(16) -153.8(6) 1_555 1_555 1_555 1_555 yes
C(12) C(13) C(17) C(20) 79.6(8) 1_555 1_555 1_555 1_555 yes
C(13) C(14) C(15) C(16) -35.7(7) 1_555 1_555 1_555 1_555 yes
C(13) C(17) C(16) C(15) 18.6(7) 1_555 1_555 1_555 1_555 yes
C(13) C(17) C(20) C(21) -57.3(9) 1_555 1_555 1_555 1_555 yes
C(13) C(17) C(20) C(22) 179.1(6) 1_555 1_555 1_555 1_555 yes
C(14) C(13) C(17) C(16) -38.3(6) 1_555 1_555 1_555 1_555 yes
C(14) C(13) C(17) C(20) -164.9(6) 1_555 1_555 1_555 1_555 yes
C(14) C(15) C(16) C(17) 10.4(7) 1_555 1_555 1_555 1_555 yes
C(15) C(14) C(13) C(17) 46.0(6) 1_555 1_555 1_555 1_555 yes
C(15) C(14) C(13) C(18) -69.0(6) 1_555 1_555 1_555 1_555 yes
C(15) C(16) C(17) C(20) 149.4(6) 1_555 1_555 1_555 1_555 yes
C(16) C(17) C(13) C(18) 78.5(7) 1_555 1_555 1_555 1_555 yes
C(16) C(17) C(20) C(21) -179.3(7) 1_555 1_555 1_555 1_555 yes
C(16) C(17) C(20) C(22) 57.1(8) 1_555 1_555 1_555 1_555 yes
C(17) C(20) C(22) C(23) -169.3(8) 1_555 1_555 1_555 1_555 yes
C(18) C(13) C(17) C(20) -48.0(9) 1_555 1_555 1_555 1_555 yes
C(20) C(22) C(23) C(24) 177.7(8) 1_555 1_555 1_555 1_555 yes
C(21) C(20) C(22) C(23) 66(1) 1_555 1_555 1_555 1_555 yes
C(25) C(26) C(27) C(28) 6(3) 1_555 1_555 1_555 1_555 yes
C(25) C(30) C(29) C(28) -6(3) 1_555 1_555 1_555 1_555 yes
C(26) C(25) C(30) C(29) -1(3) 1_555 1_555 1_555 1_555 yes
C(26) C(27) C(28) C(29) -13(3) 1_555 1_555 1_555 1_555 yes
C(26) C(27) C(28) C(33) -174(2) 1_555 1_555 1_555 1_555 yes
C(27) C(26) C(25) C(30) 0(2) 1_555 1_555 1_555 1_555 yes
C(27) C(26) C(25) C(31) 179(1) 1_555 1_555 1_555 1_555 yes
C(27) C(28) C(29) C(30) 12(3) 1_555 1_555 1_555 1_555 yes
C(28) C(27) C(26) C(32) -177(1) 1_555 1_555 1_555 1_555 yes
C(29) C(30) C(25) C(31) 179(1) 1_555 1_555 1_555 1_555 yes
C(30) C(25) C(26) C(32) -174(1) 1_555 1_555 1_555 1_555 yes
C(30) C(29) C(28) C(33) 175(2) 1_555 1_555 1_555 1_555 yes
C(31) C(25) C(26) C(32) 4(2) 1_555 1_555 1_555 1_555 yes
